data_2228364
loop_
_publ_author_name
'Ngaini, Zainab'
'Fadzillah, Siti Muhaini Haris'
'Hussain, Hasnain'
'Razak, Ibrahim Abdul'
'Fun, Hoong-Kun'

_publ_section_title
;
 (<i>E</i>)-1-[4-(Hexyloxy)phenyl]-3-(3-hydroxyphenyl)prop-2-en-1-one
;
_journal_coeditor_code HB5741
_journal_issue 12
_journal_name_full 'Acta Crystallographica Section E'
_journal_page_first o3275
_journal_page_last o3276
_journal_paper_doi 10.1107/S1600536810047768
_journal_volume 66
_journal_year 2010
_chemical_formula_iupac 'C21 H24 O3'
_chemical_formula_moiety 'C21 H24 O3'
_chemical_formula_sum 'C21 H24 O3'
_chemical_formula_weight 324.40
_chemical_name_systematic
;
(<i>E</i>)-1-[4-(Hexyloxy)phenyl]-3-(3-hydroxyphenyl)prop-2-en-1-one
;
_space_group_IT_number 2
_symmetry_cell_setting triclinic
_symmetry_space_group_name_Hall '-P 1'
_symmetry_space_group_name_H-M 'P -1'
_atom_sites_solution_hydrogens geom
_atom_sites_solution_primary direct
_atom_sites_solution_secondary difmap
_audit_creation_method SHELXL-97
_cell_angle_alpha 105.226(2)
_cell_angle_beta 93.740(2)
_cell_angle_gamma 93.038(2)
_cell_formula_units_Z 4
_cell_length_a 7.6053(3)
_cell_length_b 13.7328(5)
_cell_length_c 17.3769(7)
_cell_measurement_reflns_used 9989
_cell_measurement_temperature 100
_cell_measurement_theta_max 31.50
_cell_measurement_theta_min 2.69
_cell_volume 1742.80(12)
_computing_cell_refinement 'APEX2 (Bruker, 2005)'
_computing_data_collection 'APEX2 (Bruker, 2005)'
_computing_data_reduction 'SAINT (Bruker, 2005)'
_computing_molecular_graphics 'SHELXTL (Sheldrick, 2008)'
_computing_publication_material 'SHELXTL (Sheldrick, 2008)'
_computing_structure_refinement 'SHELXTL (Sheldrick, 2008)'
_computing_structure_solution 'SHELXTL (Sheldrick, 2008)'
_diffrn_ambient_temperature 100
_diffrn_measured_fraction_theta_full 0.987
_diffrn_measured_fraction_theta_max 0.987
_diffrn_measurement_device_type 'Bruker SMART APEXII CCD'
_diffrn_measurement_method '\p and \w'
_diffrn_radiation_monochromator graphite
_diffrn_radiation_source 'sealed tube'
_diffrn_radiation_type MoK\a
_diffrn_radiation_wavelength 0.71073
_diffrn_reflns_av_R_equivalents 0.0361
_diffrn_reflns_av_sigmaI/netI 0.0491
_diffrn_reflns_limit_h_max 10
_diffrn_reflns_limit_h_min -10
_diffrn_reflns_limit_k_max 19
_diffrn_reflns_limit_k_min -19
_diffrn_reflns_limit_l_max 23
_diffrn_reflns_limit_l_min -24
_diffrn_reflns_number 36519
_diffrn_reflns_theta_full 30.00
_diffrn_reflns_theta_max 30.00
_diffrn_reflns_theta_min 1.22
_diffrn_standards_number 0
_exptl_absorpt_coefficient_mu 0.081
_exptl_absorpt_correction_T_max 0.990
_exptl_absorpt_correction_T_min 0.940
_exptl_absorpt_correction_type multi-scan
_exptl_absorpt_process_details '(SADABS; Bruker, 2005)'
_exptl_crystal_colour colourless
_exptl_crystal_density_diffrn 1.236
_exptl_crystal_density_method 'not measured'
_exptl_crystal_description plate
_exptl_crystal_F_000 696
_exptl_crystal_size_max 0.767
_exptl_crystal_size_mid 0.438
_exptl_crystal_size_min 0.121
_refine_diff_density_max 0.660
_refine_diff_density_min -0.283
_refine_ls_extinction_method none
_refine_ls_goodness_of_fit_ref 1.035
_refine_ls_hydrogen_treatment mixed
_refine_ls_matrix_type full
_refine_ls_number_parameters 443
_refine_ls_number_reflns 10044
_refine_ls_number_restraints 0
_refine_ls_restrained_S_all 1.035
_refine_ls_R_factor_all 0.1035
_refine_ls_R_factor_gt 0.0596
_refine_ls_shift/su_max 0.000
_refine_ls_shift/su_mean 0.000
_refine_ls_structure_factor_coef Fsqd
_refine_ls_weighting_details 'calc w=1/[\s^2^(Fo^2^)+(0.0965P)^2^+0.6952P] where P=(Fo^2^+2Fc^2^)/3'
_refine_ls_weighting_scheme calc
_refine_ls_wR_factor_gt 0.1480
_refine_ls_wR_factor_ref 0.1883
_reflns_number_gt 6371
_reflns_number_total 10044
_reflns_threshold_expression I>2\s(I)
_cod_data_source_file hb5741.cif
_cod_data_source_block I
_cod_database_code 2228364
_cod_database_fobs_code 2228364

loop_
_symmetry_equiv_pos_as_xyz
'x, y, z'
'-x, -y, -z'

loop_
_atom_site_type_symbol
_atom_site_label
_atom_site_fract_x
_atom_site_fract_y
_atom_site_fract_z
_atom_site_U_iso_or_equiv
_atom_site_adp_type
_atom_site_calc_flag
_atom_site_refinement_flags
_atom_site_occupancy
_atom_site_disorder_assembly
_atom_site_disorder_group
O O1A -0.04558(17) -0.32446(10) 0.74767(8) 0.0222(3) Uani d . 1 . .
O O2A 0.17874(17) 0.08611(9) 0.57096(7) 0.0229(3) Uani d . 1 . .
O O3A 0.49336(16) 0.12151(8) 0.24926(7) 0.0193(3) Uani d . 1 . .
C C1A 0.0626(2) -0.22051(13) 0.66575(10) 0.0177(3) Uani d . 1 . .
H H1AA 0.0344 -0.1623 0.7027 0.021 Uiso calc R 1 . .
C C2A 0.0299(2) -0.31450(13) 0.68046(10) 0.0181(3) Uani d . 1 . .
C C3A 0.0749(2) -0.40150(13) 0.62610(11) 0.0214(4) Uani d . 1 . .
H H3AA 0.0551 -0.4644 0.6360 0.026 Uiso calc R 1 . .
C C4A 0.1498(2) -0.39383(13) 0.55681(11) 0.0226(4) Uani d . 1 . .
H H4AA 0.1800 -0.4521 0.5204 0.027 Uiso calc R 1 . .
C C5A 0.1801(2) -0.30062(13) 0.54114(11) 0.0204(4) Uani d . 1 . .
H H5AA 0.2286 -0.2967 0.4942 0.025 Uiso calc R 1 . .
C C6A 0.1373(2) -0.21258(12) 0.59617(10) 0.0173(3) Uani d . 1 . .
C C7A 0.1628(2) -0.11143(13) 0.58357(10) 0.0185(3) Uani d . 1 . .
H H7AA 0.1380 -0.0577 0.6257 0.022 Uiso calc R 1 . .
C C8A 0.2170(2) -0.08706(12) 0.51938(11) 0.0177(3) Uani d . 1 . .
H H8AA 0.2481 -0.1376 0.4763 0.021 Uiso calc R 1 . .
C C9A 0.2285(2) 0.01929(12) 0.51567(10) 0.0161(3) Uani d . 1 . .
C C10A 0.2985(2) 0.04561(12) 0.44537(10) 0.0157(3) Uani d . 1 . .
C C11A 0.3666(2) -0.02568(12) 0.38269(10) 0.0170(3) Uani d . 1 . .
H H11A 0.3692 -0.0926 0.3847 0.020 Uiso calc R 1 . .
C C12A 0.4293(2) 0.00219(12) 0.31843(10) 0.0178(3) Uani d . 1 . .
H H12A 0.4733 -0.0459 0.2773 0.021 Uiso calc R 1 . .
C C13A 0.4270(2) 0.10263(12) 0.31485(10) 0.0160(3) Uani d . 1 . .
C C14A 0.3598(2) 0.17511(12) 0.37613(10) 0.0174(3) Uani d . 1 . .
H H14A 0.3576 0.2420 0.3739 0.021 Uiso calc R 1 . .
C C15A 0.2965(2) 0.14575(12) 0.44015(10) 0.0177(3) Uani d . 1 . .
H H15A 0.2513 0.1938 0.4809 0.021 Uiso calc R 1 . .
C C16A 0.5117(2) 0.22438(12) 0.24321(11) 0.0180(3) Uani d . 1 . .
H H16A 0.5771 0.2680 0.2906 0.022 Uiso calc R 1 . .
H H16B 0.3967 0.2500 0.2370 0.022 Uiso calc R 1 . .
C C17A 0.6112(2) 0.21984(12) 0.17017(10) 0.0176(3) Uani d . 1 . .
H H17A 0.5423 0.1760 0.1239 0.021 Uiso calc R 1 . .
H H17B 0.7215 0.1893 0.1765 0.021 Uiso calc R 1 . .
C C18A 0.6523(2) 0.32204(13) 0.15368(11) 0.0205(4) Uani d . 1 . .
H H18A 0.7172 0.3677 0.2003 0.025 Uiso calc R 1 . .
H H18B 0.5429 0.3514 0.1433 0.025 Uiso calc R 1 . .
C C19A 0.7623(2) 0.30938(13) 0.08122(11) 0.0212(4) Uani d . 1 . .
H H19A 0.8531 0.2637 0.0855 0.025 Uiso calc R 1 . .
H H19B 0.6862 0.2780 0.0331 0.025 Uiso calc R 1 . .
C C20A 0.8507(3) 0.40815(13) 0.07228(12) 0.0250(4) Uani d . 1 . .
H H20A 0.9201 0.4423 0.1218 0.030 Uiso calc R 1 . .
H H20B 0.9308 0.3924 0.0302 0.030 Uiso calc R 1 . .
C C21A 0.7195(3) 0.47918(15) 0.05250(15) 0.0370(5) Uani d . 1 . .
H H21A 0.7821 0.5388 0.0463 0.056 Uiso calc R 1 . .
H H21B 0.6432 0.4978 0.0951 0.056 Uiso calc R 1 . .
H H21C 0.6500 0.4459 0.0036 0.056 Uiso calc R 1 . .
O O1B 1.03690(18) 1.26874(10) -0.36389(8) 0.0221(3) Uani d . 1 . .
O O2B 0.92123(17) 0.87058(9) -0.16144(8) 0.0234(3) Uani d . 1 . .
O O3B 0.58649(17) 0.83300(9) 0.15508(7) 0.0211(3) Uani d . 1 . .
C C1B 0.9824(2) 1.17003(12) -0.27030(10) 0.0167(3) Uani d . 1 . .
H H1BA 1.0148 1.1119 -0.3061 0.020 Uiso calc R 1 . .
C C2B 0.9882(2) 1.26135(12) -0.29143(10) 0.0167(3) Uani d . 1 . .
C C3B 0.9418(2) 1.34888(12) -0.23752(11) 0.0183(3) Uani d . 1 . .
H H3BA 0.9450 1.4101 -0.2511 0.022 Uiso calc R 1 . .
C C4B 0.8907(2) 1.34372(13) -0.16302(11) 0.0192(4) Uani d . 1 . .
H H4BA 0.8612 1.4022 -0.1268 0.023 Uiso calc R 1 . .
C C5B 0.8830(2) 1.25322(13) -0.14194(10) 0.0182(3) Uani d . 1 . .
H H5BA 0.8477 1.2511 -0.0921 0.022 Uiso calc R 1 . .
C C6B 0.9286(2) 1.16495(12) -0.19592(10) 0.0164(3) Uani d . 1 . .
C C7B 0.9226(2) 1.06597(12) -0.17862(10) 0.0182(3) Uani d . 1 . .
H H7BA 0.9728 1.0146 -0.2148 0.022 Uiso calc R 1 . .
C C8B 0.8539(2) 1.04076(12) -0.11739(10) 0.0175(3) Uani d . 1 . .
H H8BA 0.8028 1.0893 -0.0792 0.021 Uiso calc R 1 . .
C C9B 0.8582(2) 0.93598(12) -0.10954(10) 0.0165(3) Uani d . 1 . .
C C10B 0.7870(2) 0.90971(12) -0.03963(10) 0.0156(3) Uani d . 1 . .
C C11B 0.7199(2) 0.98105(12) 0.02337(11) 0.0176(3) Uani d . 1 . .
H H11B 0.7202 1.0483 0.0221 0.021 Uiso calc R 1 . .
C C12B 0.6538(2) 0.95274(12) 0.08697(11) 0.0184(3) Uani d . 1 . .
H H12B 0.6102 1.0008 0.1282 0.022 Uiso calc R 1 . .
C C13B 0.6525(2) 0.85191(12) 0.08946(10) 0.0168(3) Uani d . 1 . .
C C14B 0.7172(2) 0.77927(12) 0.02725(10) 0.0169(3) Uani d . 1 . .
H H14B 0.7155 0.7119 0.0284 0.020 Uiso calc R 1 . .
C C15B 0.7835(2) 0.80879(12) -0.03580(10) 0.0170(3) Uani d . 1 . .
H H15B 0.8270 0.7605 -0.0769 0.020 Uiso calc R 1 . .
C C16B 0.5958(2) 0.73389(12) 0.16826(10) 0.0171(3) Uani d . 1 . .
H H16C 0.7150 0.7123 0.1638 0.020 Uiso calc R 1 . .
H H16D 0.5163 0.6847 0.1294 0.020 Uiso calc R 1 . .
C C17B 0.5415(2) 0.74426(12) 0.25178(10) 0.0169(3) Uani d . 1 . .
H H17C 0.4226 0.7665 0.2545 0.020 Uiso calc R 1 . .
H H17D 0.6192 0.7965 0.2888 0.020 Uiso calc R 1 . .
C C18B 0.5463(2) 0.64715(12) 0.27882(10) 0.0178(3) Uani d . 1 . .
H H18C 0.6643 0.6236 0.2758 0.021 Uiso calc R 1 . .
H H18D 0.4655 0.5950 0.2435 0.021 Uiso calc R 1 . .
C C19B 0.4938(2) 0.66626(13) 0.36472(11) 0.0203(4) Uani d . 1 . .
H H19C 0.5558 0.7288 0.3968 0.024 Uiso calc R 1 . .
H H19D 0.3683 0.6756 0.3647 0.024 Uiso calc R 1 . .
C C20B 0.5329(3) 0.58199(14) 0.40434(12) 0.0244(4) Uani d . 1 . .
H H20C 0.6577 0.5709 0.4029 0.029 Uiso calc R 1 . .
H H20D 0.5080 0.6038 0.4601 0.029 Uiso calc R 1 . .
C C21B 0.4270(3) 0.48291(15) 0.36512(14) 0.0372(5) Uani d . 1 . .
H H21D 0.4515 0.4347 0.3950 0.056 Uiso calc R 1 . .
H H21E 0.4590 0.4574 0.3114 0.056 Uiso calc R 1 . .
H H21F 0.3032 0.4937 0.3642 0.056 Uiso calc R 1 . .
H H1OB 1.074(3) 1.212(2) -0.3885(16) 0.045(7) Uiso d . 1 . .
H H1OA -0.063(4) -0.261(2) 0.7782(18) 0.062(9) Uiso d . 1 . .

loop_
_atom_site_aniso_label
_atom_site_aniso_U_11
_atom_site_aniso_U_22
_atom_site_aniso_U_33
_atom_site_aniso_U_12
_atom_site_aniso_U_13
_atom_site_aniso_U_23
O1A 0.0294(7) 0.0205(6) 0.0194(7) 0.0003(5) 0.0103(5) 0.0085(5)
O2A 0.0319(7) 0.0226(6) 0.0166(6) 0.0068(5) 0.0104(5) 0.0066(5)
O3A 0.0281(6) 0.0133(5) 0.0186(6) 0.0005(5) 0.0095(5) 0.0064(5)
C1A 0.0193(8) 0.0183(8) 0.0157(8) 0.0027(6) 0.0036(7) 0.0042(6)
C2A 0.0165(8) 0.0234(8) 0.0166(8) 0.0005(6) 0.0046(7) 0.0084(7)
C3A 0.0251(9) 0.0183(8) 0.0226(9) 0.0005(7) 0.0050(7) 0.0082(7)
C4A 0.0278(9) 0.0188(8) 0.0213(9) 0.0044(7) 0.0076(7) 0.0036(7)
C5A 0.0248(9) 0.0226(8) 0.0161(8) 0.0035(7) 0.0071(7) 0.0074(7)
C6A 0.0177(8) 0.0205(8) 0.0149(8) 0.0013(6) 0.0016(6) 0.0069(6)
C7A 0.0208(8) 0.0200(8) 0.0162(8) 0.0035(6) 0.0044(7) 0.0063(6)
C8A 0.0181(8) 0.0178(8) 0.0174(8) 0.0023(6) 0.0047(7) 0.0041(6)
C9A 0.0145(7) 0.0189(8) 0.0153(8) 0.0018(6) 0.0012(6) 0.0050(6)
C10A 0.0146(7) 0.0183(8) 0.0148(8) 0.0011(6) 0.0018(6) 0.0055(6)
C11A 0.0196(8) 0.0142(7) 0.0175(8) 0.0016(6) 0.0027(7) 0.0044(6)
C12A 0.0218(8) 0.0147(7) 0.0163(8) 0.0022(6) 0.0051(7) 0.0020(6)
C13A 0.0150(7) 0.0181(8) 0.0154(8) -0.0005(6) 0.0024(6) 0.0052(6)
C14A 0.0188(8) 0.0153(7) 0.0191(9) 0.0009(6) 0.0040(7) 0.0060(6)
C15A 0.0189(8) 0.0164(8) 0.0170(8) 0.0023(6) 0.0030(7) 0.0026(6)
C16A 0.0211(8) 0.0141(7) 0.0202(9) 0.0004(6) 0.0040(7) 0.0069(6)
C17A 0.0205(8) 0.0166(8) 0.0174(8) -0.0009(6) 0.0031(7) 0.0074(6)
C18A 0.0257(9) 0.0183(8) 0.0197(9) -0.0003(7) 0.0049(7) 0.0084(7)
C19A 0.0253(9) 0.0193(8) 0.0206(9) -0.0003(7) 0.0061(7) 0.0072(7)
C20A 0.0312(10) 0.0228(9) 0.0217(9) -0.0054(7) 0.0058(8) 0.0076(7)
C21A 0.0494(13) 0.0252(10) 0.0437(13) 0.0081(9) 0.0132(11) 0.0185(9)
O1B 0.0327(7) 0.0212(6) 0.0153(6) 0.0026(5) 0.0076(5) 0.0087(5)
O2B 0.0343(7) 0.0193(6) 0.0187(7) 0.0042(5) 0.0120(6) 0.0062(5)
O3B 0.0329(7) 0.0158(6) 0.0195(6) 0.0054(5) 0.0142(5) 0.0096(5)
C1B 0.0182(8) 0.0162(7) 0.0160(8) 0.0008(6) 0.0042(6) 0.0042(6)
C2B 0.0177(8) 0.0202(8) 0.0138(8) -0.0003(6) 0.0023(6) 0.0073(6)
C3B 0.0213(8) 0.0156(8) 0.0200(9) -0.0007(6) 0.0032(7) 0.0082(6)
C4B 0.0210(8) 0.0167(8) 0.0198(9) 0.0007(6) 0.0047(7) 0.0040(6)
C5B 0.0202(8) 0.0208(8) 0.0149(8) 0.0003(6) 0.0058(7) 0.0065(6)
C6B 0.0155(7) 0.0189(8) 0.0163(8) -0.0001(6) 0.0028(6) 0.0074(6)
C7B 0.0219(8) 0.0171(8) 0.0167(8) 0.0013(6) 0.0052(7) 0.0057(6)
C8B 0.0213(8) 0.0169(8) 0.0159(8) 0.0013(6) 0.0052(7) 0.0062(6)
C9B 0.0171(8) 0.0186(8) 0.0148(8) -0.0002(6) 0.0027(6) 0.0058(6)
C10B 0.0152(7) 0.0181(8) 0.0152(8) -0.0002(6) 0.0025(6) 0.0072(6)
C11B 0.0207(8) 0.0150(7) 0.0188(8) 0.0028(6) 0.0040(7) 0.0067(6)
C12B 0.0231(8) 0.0158(8) 0.0181(9) 0.0045(6) 0.0073(7) 0.0056(6)
C13B 0.0164(8) 0.0191(8) 0.0170(8) 0.0009(6) 0.0048(6) 0.0075(6)
C14B 0.0192(8) 0.0144(7) 0.0193(8) 0.0022(6) 0.0061(7) 0.0071(6)
C15B 0.0184(8) 0.0171(8) 0.0163(8) 0.0024(6) 0.0040(6) 0.0053(6)
C16B 0.0208(8) 0.0149(7) 0.0179(8) 0.0021(6) 0.0053(7) 0.0077(6)
C17B 0.0196(8) 0.0162(8) 0.0162(8) 0.0008(6) 0.0054(6) 0.0060(6)
C18B 0.0224(8) 0.0172(8) 0.0166(8) 0.0018(6) 0.0066(7) 0.0080(6)
C19B 0.0261(9) 0.0193(8) 0.0175(9) 0.0018(7) 0.0054(7) 0.0076(7)
C20B 0.0301(10) 0.0255(9) 0.0228(9) 0.0053(7) 0.0081(8) 0.0137(7)
C21B 0.0598(15) 0.0233(10) 0.0336(12) -0.0012(9) 0.0109(11) 0.0155(9)

loop_
_atom_type_symbol
_atom_type_description
_atom_type_scat_dispersion_real
_atom_type_scat_dispersion_imag
_atom_type_scat_source
C C 0.0033 0.0016 'International Tables Vol C Tables 4.2.6.8 and 6.1.1.4'
H H 0.0000 0.0000 'International Tables Vol C Tables 4.2.6.8 and 6.1.1.4'
O O 0.0106 0.0060 'International Tables Vol C Tables 4.2.6.8 and 6.1.1.4'

loop_
_geom_angle_atom_site_label_1
_geom_angle_atom_site_label_2
_geom_angle_atom_site_label_3
_geom_angle_site_symmetry_1
_geom_angle_site_symmetry_3
_geom_angle
_geom_angle_publ_flag
C2A O1A H1OA . . 107.6(18) ?
C13A O3A C16A . . 119.39(13) ?
C2A C1A C6A . . 120.84(16) ?
C2A C1A H1AA . . 119.6 ?
C6A C1A H1AA . . 119.6 ?
O1A C2A C3A . . 118.21(15) ?
O1A C2A C1A . . 121.99(15) ?
C3A C2A C1A . . 119.80(16) ?
C2A C3A C4A . . 119.48(16) ?
C2A C3A H3AA . . 120.3 ?
C4A C3A H3AA . . 120.3 ?
C5A C4A C3A . . 121.01(16) ?
C5A C4A H4AA . . 119.5 ?
C3A C4A H4AA . . 119.5 ?
C4A C5A C6A . . 119.79(16) ?
C4A C5A H5AA . . 120.1 ?
C6A C5A H5AA . . 120.1 ?
C1A C6A C5A . . 119.05(15) ?
C1A C6A C7A . . 117.76(15) ?
C5A C6A C7A . . 123.17(16) ?
C8A C7A C6A . . 128.02(16) ?
C8A C7A H7AA . . 116.0 ?
C6A C7A H7AA . . 116.0 ?
C7A C8A C9A . . 120.77(16) ?
C7A C8A H8AA . . 119.6 ?
C9A C8A H8AA . . 119.6 ?
O2A C9A C8A . . 119.90(16) ?
O2A C9A C10A . . 120.17(15) ?
C8A C9A C10A . . 119.93(14) ?
C15A C10A C11A . . 117.86(16) ?
C15A C10A C9A . . 119.11(15) ?
C11A C10A C9A . . 123.03(15) ?
C12A C11A C10A . . 120.96(15) ?
C12A C11A H11A . . 119.5 ?
C10A C11A H11A . . 119.5 ?
C11A C12A C13A . . 120.12(15) ?
C11A C12A H12A . . 119.9 ?
C13A C12A H12A . . 119.9 ?
O3A C13A C12A . . 115.01(14) ?
O3A C13A C14A . . 124.78(15) ?
C12A C13A C14A . . 120.21(16) ?
C15A C14A C13A . . 118.93(15) ?
C15A C14A H14A . . 120.5 ?
C13A C14A H14A . . 120.5 ?
C14A C15A C10A . . 121.91(15) ?
C14A C15A H15A . . 119.0 ?
C10A C15A H15A . . 119.0 ?
O3A C16A C17A . . 105.46(13) ?
O3A C16A H16A . . 110.6 ?
C17A C16A H16A . . 110.6 ?
O3A C16A H16B . . 110.6 ?
C17A C16A H16B . . 110.6 ?
H16A C16A H16B . . 108.8 ?
C16A C17A C18A . . 114.68(14) ?
C16A C17A H17A . . 108.6 ?
C18A C17A H17A . . 108.6 ?
C16A C17A H17B . . 108.6 ?
C18A C17A H17B . . 108.6 ?
H17A C17A H17B . . 107.6 ?
C17A C18A C19A . . 110.30(14) ?
C17A C18A H18A . . 109.6 ?
C19A C18A H18A . . 109.6 ?
C17A C18A H18B . . 109.6 ?
C19A C18A H18B . . 109.6 ?
H18A C18A H18B . . 108.1 ?
C20A C19A C18A . . 114.49(15) ?
C20A C19A H19A . . 108.6 ?
C18A C19A H19A . . 108.6 ?
C20A C19A H19B . . 108.6 ?
C18A C19A H19B . . 108.6 ?
H19A C19A H19B . . 107.6 ?
C21A C20A C19A . . 113.07(16) ?
C21A C20A H20A . . 109.0 ?
C19A C20A H20A . . 109.0 ?
C21A C20A H20B . . 109.0 ?
C19A C20A H20B . . 109.0 ?
H20A C20A H20B . . 107.8 ?
C20A C21A H21A . . 109.5 ?
C20A C21A H21B . . 109.5 ?
H21A C21A H21B . . 109.5 ?
C20A C21A H21C . . 109.5 ?
H21A C21A H21C . . 109.5 ?
H21B C21A H21C . . 109.5 ?
C2B O1B H1OB . . 108.3(18) ?
C13B O3B C16B . . 119.73(13) ?
C2B C1B C6B . . 120.76(15) ?
C2B C1B H1BA . . 119.6 ?
C6B C1B H1BA . . 119.6 ?
O1B C2B C3B . . 117.90(15) ?
O1B C2B C1B . . 122.35(15) ?
C3B C2B C1B . . 119.75(15) ?
C4B C3B C2B . . 119.28(15) ?
C4B C3B H3BA . . 120.4 ?
C2B C3B H3BA . . 120.4 ?
C5B C4B C3B . . 121.31(16) ?
C5B C4B H4BA . . 119.3 ?
C3B C4B H4BA . . 119.3 ?
C4B C5B C6B . . 119.71(16) ?
C4B C5B H5BA . . 120.1 ?
C6B C5B H5BA . . 120.1 ?
C1B C6B C5B . . 119.19(15) ?
C1B C6B C7B . . 117.64(15) ?
C5B C6B C7B . . 123.17(15) ?
C8B C7B C6B . . 127.82(16) ?
C8B C7B H7BA . . 116.1 ?
C6B C7B H7BA . . 116.1 ?
C7B C8B C9B . . 120.59(16) ?
C7B C8B H8BA . . 119.7 ?
C9B C8B H8BA . . 119.7 ?
O2B C9B C10B . . 120.05(15) ?
O2B C9B C8B . . 119.86(15) ?
C10B C9B C8B . . 120.09(14) ?
C15B C10B C11B . . 117.80(15) ?
C15B C10B C9B . . 119.00(15) ?
C11B C10B C9B . . 123.19(15) ?
C12B C11B C10B . . 121.04(15) ?
C12B C11B H11B . . 119.5 ?
C10B C11B H11B . . 119.5 ?
C11B C12B C13B . . 119.99(15) ?
C11B C12B H12B . . 120.0 ?
C13B C12B H12B . . 120.0 ?
O3B C13B C12B . . 114.92(14) ?
O3B C13B C14B . . 124.96(15) ?
C12B C13B C14B . . 120.11(16) ?
C15B C14B C13B . . 119.23(15) ?
C15B C14B H14B . . 120.4 ?
C13B C14B H14B . . 120.4 ?
C14B C15B C10B . . 121.81(15) ?
C14B C15B H15B . . 119.1 ?
C10B C15B H15B . . 119.1 ?
O3B C16B C17B . . 105.71(13) ?
O3B C16B H16C . . 110.6 ?
C17B C16B H16C . . 110.6 ?
O3B C16B H16D . . 110.6 ?
C17B C16B H16D . . 110.6 ?
H16C C16B H16D . . 108.7 ?
C16B C17B C18B . . 114.30(14) ?
C16B C17B H17C . . 108.7 ?
C18B C17B H17C . . 108.7 ?
C16B C17B H17D . . 108.7 ?
C18B C17B H17D . . 108.7 ?
H17C C17B H17D . . 107.6 ?
C17B C18B C19B . . 110.22(14) ?
C17B C18B H18C . . 109.6 ?
C19B C18B H18C . . 109.6 ?
C17B C18B H18D . . 109.6 ?
C19B C18B H18D . . 109.6 ?
H18C C18B H18D . . 108.1 ?
C20B C19B C18B . . 114.61(14) ?
C20B C19B H19C . . 108.6 ?
C18B C19B H19C . . 108.6 ?
C20B C19B H19D . . 108.6 ?
C18B C19B H19D . . 108.6 ?
H19C C19B H19D . . 107.6 ?
C21B C20B C19B . . 113.65(16) ?
C21B C20B H20C . . 108.8 ?
C19B C20B H20C . . 108.8 ?
C21B C20B H20D . . 108.8 ?
C19B C20B H20D . . 108.8 ?
H20C C20B H20D . . 107.7 ?
C20B C21B H21D . . 109.5 ?
C20B C21B H21E . . 109.5 ?
H21D C21B H21E . . 109.5 ?
C20B C21B H21F . . 109.5 ?
H21D C21B H21F . . 109.5 ?
H21E C21B H21F . . 109.5 ?

loop_
_geom_bond_atom_site_label_1
_geom_bond_atom_site_label_2
_geom_bond_site_symmetry_2
_geom_bond_distance
_geom_bond_publ_flag
O1A C2A . 1.369(2) ?
O1A H1OA . 0.92(3) ?
O2A C9A . 1.237(2) ?
O3A C13A . 1.355(2) ?
O3A C16A . 1.4440(19) ?
C1A C2A . 1.393(2) ?
C1A C6A . 1.396(2) ?
C1A H1AA . 0.9300 ?
C2A C3A . 1.389(2) ?
C3A C4A . 1.391(3) ?
C3A H3AA . 0.9300 ?
C4A C5A . 1.388(2) ?
C4A H4AA . 0.9300 ?
C5A C6A . 1.399(2) ?
C5A H5AA . 0.9300 ?
C6A C7A . 1.467(2) ?
C7A C8A . 1.330(2) ?
C7A H7AA . 0.9300 ?
C8A C9A . 1.477(2) ?
C8A H8AA . 0.9300 ?
C9A C10A . 1.484(2) ?
C10A C15A . 1.403(2) ?
C10A C11A . 1.407(2) ?
C11A C12A . 1.377(2) ?
C11A H11A . 0.9300 ?
C12A C13A . 1.398(2) ?
C12A H12A . 0.9300 ?
C13A C14A . 1.398(2) ?
C14A C15A . 1.384(2) ?
C14A H14A . 0.9300 ?
C15A H15A . 0.9300 ?
C16A C17A . 1.509(2) ?
C16A H16A . 0.9700 ?
C16A H16B . 0.9700 ?
C17A C18A . 1.525(2) ?
C17A H17A . 0.9700 ?
C17A H17B . 0.9700 ?
C18A C19A . 1.534(2) ?
C18A H18A . 0.9700 ?
C18A H18B . 0.9700 ?
C19A C20A . 1.531(2) ?
C19A H19A . 0.9700 ?
C19A H19B . 0.9700 ?
C20A C21A . 1.517(3) ?
C20A H20A . 0.9700 ?
C20A H20B . 0.9700 ?
C21A H21A . 0.9600 ?
C21A H21B . 0.9600 ?
C21A H21C . 0.9600 ?
O1B C2B . 1.363(2) ?
O1B H1OB . 0.85(3) ?
O2B C9B . 1.235(2) ?
O3B C13B . 1.355(2) ?
O3B C16B . 1.4428(19) ?
C1B C2B . 1.395(2) ?
C1B C6B . 1.399(2) ?
C1B H1BA . 0.9300 ?
C2B C3B . 1.394(2) ?
C3B C4B . 1.394(2) ?
C3B H3BA . 0.9300 ?
C4B C5B . 1.384(2) ?
C4B H4BA . 0.9300 ?
C5B C6B . 1.400(2) ?
C5B H5BA . 0.9300 ?
C6B C7B . 1.466(2) ?
C7B C8B . 1.331(2) ?
C7B H7BA . 0.9300 ?
C8B C9B . 1.482(2) ?
C8B H8BA . 0.9300 ?
C9B C10B . 1.481(2) ?
C10B C15B . 1.404(2) ?
C10B C11B . 1.408(2) ?
C11B C12B . 1.379(2) ?
C11B H11B . 0.9300 ?
C12B C13B . 1.396(2) ?
C12B H12B . 0.9300 ?
C13B C14B . 1.400(2) ?
C14B C15B . 1.379(2) ?
C14B H14B . 0.9300 ?
C15B H15B . 0.9300 ?
C16B C17B . 1.508(2) ?
C16B H16C . 0.9700 ?
C16B H16D . 0.9700 ?
C17B C18B . 1.527(2) ?
C17B H17C . 0.9700 ?
C17B H17D . 0.9700 ?
C18B C19B . 1.529(2) ?
C18B H18C . 0.9700 ?
C18B H18D . 0.9700 ?
C19B C20B . 1.526(2) ?
C19B H19C . 0.9700 ?
C19B H19D . 0.9700 ?
C20B C21B . 1.513(3) ?
C20B H20C . 0.9700 ?
C20B H20D . 0.9700 ?
C21B H21D . 0.9600 ?
C21B H21E . 0.9600 ?
C21B H21F . 0.9600 ?

loop_
_geom_hbond_atom_site_label_D
_geom_hbond_atom_site_label_H
_geom_hbond_atom_site_label_A
_geom_hbond_site_symmetry_A
_geom_hbond_distance_DH
_geom_hbond_distance_HA
_geom_hbond_distance_DA
_geom_hbond_angle_DHA
_geom_hbond_publ_flag
O1B H1OB O2A 1_664 0.86(3) 1.92(3) 2.773(2) 171(2) yes
C1B H1BA O2A 1_664 0.93 2.50 3.196(2) 132 yes
O1A H1OA O2B 1_446 0.92(3) 1.85(3) 2.763(2) 175(3) yes
C1A H1AA O2B 1_446 0.93 2.50 3.214(2) 133 yes
C12B H12B O3A 1_565 0.93 2.56 3.483(2) 175 yes
C12A H12A O3B 1_545 0.93 2.56 3.487(2) 174 yes
C16A H16A Cg1 2_656 0.97 2.80 3.653(2) 147 yes
C16B H16C Cg3 2_775 0.97 2.73 3.595(2) 149 yes
C17B H17C Cg3 2_675 0.97 2.74 3.640(2) 154 yes

loop_
_geom_torsion_atom_site_label_1
_geom_torsion_atom_site_label_2
_geom_torsion_atom_site_label_3
_geom_torsion_atom_site_label_4
_geom_torsion_site_symmetry_1
_geom_torsion_site_symmetry_2
_geom_torsion_site_symmetry_3
_geom_torsion_site_symmetry_4
_geom_torsion
_geom_torsion_publ_flag
C6A C1A C2A O1A . . . . -179.04(15) ?
C6A C1A C2A C3A . . . . 1.2(3) ?
O1A C2A C3A C4A . . . . 179.22(15) ?
C1A C2A C3A C4A . . . . -1.0(3) ?
C2A C3A C4A C5A . . . . -0.1(3) ?
C3A C4A C5A C6A . . . . 1.0(3) ?
C2A C1A C6A C5A . . . . -0.3(2) ?
C2A C1A C6A C7A . . . . 178.12(15) ?
C4A C5A C6A C1A . . . . -0.8(3) ?
C4A C5A C6A C7A . . . . -179.09(16) ?
C1A C6A C7A C8A . . . . -173.88(17) ?
C5A C6A C7A C8A . . . . 4.5(3) ?
C6A C7A C8A C9A . . . . 177.51(16) ?
C7A C8A C9A O2A . . . . -3.7(2) ?
C7A C8A C9A C10A . . . . 176.67(15) ?
O2A C9A C10A C15A . . . . -4.2(2) ?
C8A C9A C10A C15A . . . . 175.42(14) ?
O2A C9A C10A C11A . . . . 176.26(16) ?
C8A C9A C10A C11A . . . . -4.1(2) ?
C15A C10A C11A C12A . . . . 0.1(2) ?
C9A C10A C11A C12A . . . . 179.65(15) ?
C10A C11A C12A C13A . . . . 0.3(2) ?
C16A O3A C13A C12A . . . . -174.49(14) ?
C16A O3A C13A C14A . . . . 5.5(2) ?
C11A C12A C13A O3A . . . . 179.47(14) ?
C11A C12A C13A C14A . . . . -0.5(2) ?
O3A C13A C14A C15A . . . . -179.74(15) ?
C12A C13A C14A C15A . . . . 0.2(2) ?
C13A C14A C15A C10A . . . . 0.2(2) ?
C11A C10A C15A C14A . . . . -0.4(2) ?
C9A C10A C15A C14A . . . . -179.95(15) ?
C13A O3A C16A C17A . . . . 172.30(13) ?
O3A C16A C17A C18A . . . . -177.78(14) ?
C16A C17A C18A C19A . . . . 176.80(15) ?
C17A C18A C19A C20A . . . . -165.05(15) ?
C18A C19A C20A C21A . . . . -67.1(2) ?
C6B C1B C2B O1B . . . . -178.82(15) ?
C6B C1B C2B C3B . . . . 0.8(2) ?
O1B C2B C3B C4B . . . . 179.76(15) ?
C1B C2B C3B C4B . . . . 0.1(2) ?
C2B C3B C4B C5B . . . . -0.8(3) ?
C3B C4B C5B C6B . . . . 0.5(3) ?
C2B C1B C6B C5B . . . . -1.1(2) ?
C2B C1B C6B C7B . . . . 178.81(15) ?
C4B C5B C6B C1B . . . . 0.4(2) ?
C4B C5B C6B C7B . . . . -179.44(16) ?
C1B C6B C7B C8B . . . . -170.15(17) ?
C5B C6B C7B C8B . . . . 9.7(3) ?
C6B C7B C8B C9B . . . . 179.51(16) ?
C7B C8B C9B O2B . . . . -2.2(3) ?
C7B C8B C9B C10B . . . . 177.85(15) ?
O2B C9B C10B C15B . . . . -3.5(2) ?
C8B C9B C10B C15B . . . . 176.44(15) ?
O2B C9B C10B C11B . . . . 177.33(16) ?
C8B C9B C10B C11B . . . . -2.7(2) ?
C15B C10B C11B C12B . . . . 0.4(2) ?
C9B C10B C11B C12B . . . . 179.52(15) ?
C10B C11B C12B C13B . . . . -0.1(3) ?
C16B O3B C13B C12B . . . . -173.44(14) ?
C16B O3B C13B C14B . . . . 6.2(2) ?
C11B C12B C13B O3B . . . . 179.27(15) ?
C11B C12B C13B C14B . . . . -0.4(3) ?
O3B C13B C14B C15B . . . . -179.00(15) ?
C12B C13B C14B C15B . . . . 0.6(2) ?
C13B C14B C15B C10B . . . . -0.3(2) ?
C11B C10B C15B C14B . . . . -0.1(2) ?
C9B C10B C15B C14B . . . . -179.32(15) ?
C13B O3B C16B C17B . . . . 170.35(14) ?
O3B C16B C17B C18B . . . . -178.70(13) ?
C16B C17B C18B C19B . . . . 178.55(14) ?
C17B C18B C19B C20B . . . . -167.08(15) ?
C18B C19B C20B C21B . . . . -64.9(2) ?
